data_7152334
loop_
_publ_author_name
'Chen, Jie'
'Zhou, Ling'
'Yeung, Ying-Yeung'

_publ_section_title
;
 A highly enantioselective approach towards 2-substituted
 3-bromopyrrolidines
;
_journal_issue 19
_journal_name_full 'Organic &amp; Biomolecular Chemistry'
_journal_page_first 3808
_journal_paper_doi 10.1039/c2ob25327e
_journal_volume 10
_journal_year 2012
_chemical_formula_sum 'C16 H15 Br N2 O4 S'
_chemical_formula_weight 411.27
_chemical_name_systematic
;
?
;
_space_group_IT_number 19
_symmetry_cell_setting orthorhombic
_symmetry_space_group_name_Hall 'P 2ac 2ab'
_symmetry_space_group_name_H-M 'P 21 21 21'
_atom_sites_solution_hydrogens geom
_atom_sites_solution_primary direct
_atom_sites_solution_secondary difmap
_audit_creation_method SHELXL-97
_cell_angle_alpha 90.00
_cell_angle_beta 90.00
_cell_angle_gamma 90.00
_cell_formula_units_Z 4
_cell_length_a 7.5614(5)
_cell_length_b 11.1691(7)
_cell_length_c 20.0521(13)
_cell_measurement_reflns_used 3427
_cell_measurement_temperature 223(2)
_cell_measurement_theta_max 24.81
_cell_measurement_theta_min 2.73
_cell_volume 1693.48(19)
_computing_cell_refinement 'Bruker SMART'
_computing_data_collection 'Bruker SMART'
_computing_data_reduction 'Bruker SAINT'
_computing_molecular_graphics 'Bruker SHELXTL'
_computing_publication_material 'Bruker SHELXTL'
_computing_structure_refinement 'SHELXL-97 (Sheldrick, 1997)'
_computing_structure_solution 'SHELXS-97 (Sheldrick, 1990)'
_diffrn_ambient_temperature 223(2)
_diffrn_measured_fraction_theta_full 0.999
_diffrn_measured_fraction_theta_max 0.999
_diffrn_measurement_device_type 'CCD area detector'
_diffrn_measurement_method 'phi and omega scans'
_diffrn_radiation_monochromator graphite
_diffrn_radiation_source 'fine-focus sealed tube'
_diffrn_radiation_type MoK\a
_diffrn_radiation_wavelength 0.71073
_diffrn_reflns_av_R_equivalents 0.0438
_diffrn_reflns_av_sigmaI/netI 0.0518
_diffrn_reflns_limit_h_max 9
_diffrn_reflns_limit_h_min -9
_diffrn_reflns_limit_k_max 14
_diffrn_reflns_limit_k_min -11
_diffrn_reflns_limit_l_max 25
_diffrn_reflns_limit_l_min -25
_diffrn_reflns_number 11943
_diffrn_reflns_theta_full 27.49
_diffrn_reflns_theta_max 27.49
_diffrn_reflns_theta_min 2.03
_exptl_absorpt_coefficient_mu 2.573
_exptl_absorpt_correction_T_max 0.4749
_exptl_absorpt_correction_T_min 0.3074
_exptl_absorpt_correction_type multi-scan
_exptl_absorpt_process_details 'Sadabs, (Sheldrick 2001)'
_exptl_crystal_colour Colourless
_exptl_crystal_density_diffrn 1.613
_exptl_crystal_density_meas ?
_exptl_crystal_density_method 'not measured'
_exptl_crystal_description Block
_exptl_crystal_F_000 832
_exptl_crystal_size_max 0.60
_exptl_crystal_size_mid 0.60
_exptl_crystal_size_min 0.34
_refine_diff_density_max 0.484
_refine_diff_density_min -0.273
_refine_diff_density_rms 0.057
_refine_ls_abs_structure_details 'Flack H D (1983), Acta Cryst. A39, 876-881'
_refine_ls_abs_structure_Flack 0.009(9)
_refine_ls_extinction_method none
_refine_ls_goodness_of_fit_ref 0.954
_refine_ls_hydrogen_treatment constr
_refine_ls_matrix_type full
_refine_ls_number_parameters 217
_refine_ls_number_reflns 3889
_refine_ls_number_restraints 0
_refine_ls_restrained_S_all 0.954
_refine_ls_R_factor_all 0.0484
_refine_ls_R_factor_gt 0.0348
_refine_ls_shift/su_max 0.001
_refine_ls_shift/su_mean 0.000
_refine_ls_structure_factor_coef Fsqd
_refine_ls_weighting_details 'calc w=1/[\s^2^(Fo^2^)+(0.0325P)^2^+0.0000P] where P=(Fo^2^+2Fc^2^)/3'
_refine_ls_weighting_scheme calc
_refine_ls_wR_factor_gt 0.0726
_refine_ls_wR_factor_ref 0.0764
_reflns_number_gt 3096
_reflns_number_total 3889
_reflns_threshold_expression >2sigma(I)
_cod_data_source_file c2ob25327e.txt
_cod_data_source_block b668
_cod_depositor_comments
;
The following automatic conversions were performed:

'_symmetry_cell_setting' value 'Orthorhombic' changed to
'orthorhombic' according to
/home/saulius/struct/CIF-dictionaries/cif_core.dic dictionary named
'cif_core.dic' version 2.4.1 from
2010-06-29.

'_exptl_absorpt_correction_type' value 'Multi-scan'
changed to 'multi-scan' according to
/home/saulius/struct/CIF-dictionaries/cif_core.dic dictionary named
'cif_core.dic' version 2.4.1 from 2010-06-29.

Automatic conversion script
Id: cif_fix_values 1715 2011-07-08 13:25:40Z adriana 

The following automatic conversions were performed:

'_exptl_crystal_density_meas' value 'Not measured' was changed to '?'
- the value is perceived as not measured.

Automatic conversion script
Id: cif_fix_values 3008 2015-01-20 13:52:24Z robertas 
;
_cod_original_sg_symbol_H-M P2(1)2(1)2(1)
_cod_database_code 7152334

loop_
_symmetry_equiv_pos_as_xyz
'x, y, z'
'-x+1/2, -y, z+1/2'
'-x, y+1/2, -z+1/2'
'x+1/2, -y+1/2, -z'

loop_
_atom_site_label
_atom_site_type_symbol
_atom_site_fract_x
_atom_site_fract_y
_atom_site_fract_z
_atom_site_U_iso_or_equiv
_atom_site_adp_type
_atom_site_occupancy
_atom_site_symmetry_multiplicity
_atom_site_calc_flag
_atom_site_refinement_flags
Br1 Br 1.00354(5) 0.71374(3) 0.199090(13) 0.05673(11) Uani 1 1 d .
S1 S 0.49734(10) 0.62991(5) 0.28565(3) 0.03340(13) Uani 1 1 d .
O1 O 0.4258(2) 0.51609(17) 0.30393(10) 0.0454(5) Uani 1 1 d .
O2 O 0.4101(2) 0.73792(17) 0.30590(10) 0.0443(5) Uani 1 1 d .
O3 O 0.6653(7) 0.5553(3) -0.03486(14) 0.1296(16) Uani 1 1 d .
O4 O 0.5330(8) 0.7235(3) -0.03924(14) 0.163(2) Uani 1 1 d .
N1 N 0.6962(3) 0.63463(19) 0.31520(10) 0.0344(5) Uani 1 1 d .
N2 N 0.5892(6) 0.6385(4) -0.00927(16) 0.0973(14) Uani 1 1 d .
C1 C 0.7962(3) 0.7484(2) 0.31720(13) 0.0340(6) Uani 1 1 d .
H1 H 0.7478 0.8058 0.2844 0.041 Uiso 1 1 calc R
C2 C 0.9824(4) 0.7088(2) 0.29675(12) 0.0425(6) Uani 1 1 d .
H2 H 1.0733 0.7597 0.3181 0.051 Uiso 1 1 calc R
C3 C 0.9938(4) 0.5805(2) 0.32216(14) 0.0476(6) Uani 1 1 d .
H3A H 1.0861 0.5358 0.2986 0.057 Uiso 1 1 calc R
H3B H 1.0186 0.5787 0.3701 0.057 Uiso 1 1 calc R
C4 C 0.8133(3) 0.5298(2) 0.30737(14) 0.0406(7) Uani 1 1 d .
H4A H 0.8074 0.4978 0.2619 0.049 Uiso 1 1 calc R
H4B H 0.7823 0.4664 0.3390 0.049 Uiso 1 1 calc R
C5 C 0.7984(3) 0.8037(2) 0.38667(13) 0.0380(6) Uani 1 1 d .
C6 C 0.8764(5) 0.9148(3) 0.39465(16) 0.0569(8) Uani 1 1 d .
H6 H 0.9242 0.9542 0.3574 0.068 Uiso 1 1 calc R
C7 C 0.8851(6) 0.9686(3) 0.45653(19) 0.0717(11) Uani 1 1 d .
H7 H 0.9391 1.0440 0.4609 0.086 Uiso 1 1 calc R
C8 C 0.8164(5) 0.9139(4) 0.51133(18) 0.0699(10) Uani 1 1 d .
H8 H 0.8231 0.9507 0.5534 0.084 Uiso 1 1 calc R
C9 C 0.7374(5) 0.8047(4) 0.50419(16) 0.0671(10) Uani 1 1 d .
H9 H 0.6884 0.7666 0.5417 0.081 Uiso 1 1 calc R
C10 C 0.7284(4) 0.7490(3) 0.44214(15) 0.0496(8) Uani 1 1 d .
H10 H 0.6742 0.6736 0.4382 0.060 Uiso 1 1 calc R
C11 C 0.5162(4) 0.6317(2) 0.19782(11) 0.0344(5) Uani 1 1 d .
C12 C 0.5486(4) 0.5258(2) 0.16389(14) 0.0435(8) Uani 1 1 d .
H12 H 0.5528 0.4527 0.1870 0.052 Uiso 1 1 calc R
C13 C 0.5746(5) 0.5288(3) 0.09612(16) 0.0576(9) Uani 1 1 d .
H13 H 0.5997 0.4581 0.0725 0.069 Uiso 1 1 calc R
C14 C 0.5634(5) 0.6361(3) 0.06356(15) 0.0586(9) Uani 1 1 d .
C15 C 0.5274(5) 0.7424(3) 0.09639(16) 0.0621(9) Uani 1 1 d .
H15 H 0.5189 0.8148 0.0727 0.075 Uiso 1 1 calc R
C16 C 0.5045(5) 0.7399(2) 0.16403(13) 0.0473(6) Uani 1 1 d .
H16 H 0.4810 0.8110 0.1875 0.057 Uiso 1 1 calc R

loop_
_atom_site_aniso_label
_atom_site_aniso_U_11
_atom_site_aniso_U_22
_atom_site_aniso_U_33
_atom_site_aniso_U_23
_atom_site_aniso_U_13
_atom_site_aniso_U_12
Br1 0.05597(18) 0.0725(2) 0.04170(16) -0.00599(13) 0.01705(17) -0.0118(2)
S1 0.0257(3) 0.0326(3) 0.0419(3) -0.0011(2) 0.0021(4) -0.0015(4)
O1 0.0360(10) 0.0408(11) 0.0594(13) 0.0041(9) 0.0060(9) -0.0061(8)
O2 0.0333(9) 0.0434(11) 0.0563(13) -0.0067(9) 0.0045(8) 0.0073(9)
O3 0.231(5) 0.107(3) 0.0499(17) -0.0240(18) 0.022(2) 0.006(3)
O4 0.332(7) 0.109(3) 0.0472(16) 0.0195(16) -0.010(3) 0.017(4)
N1 0.0298(11) 0.0352(12) 0.0382(12) -0.0021(10) 0.0021(9) 0.0007(10)
N2 0.169(4) 0.078(2) 0.0448(18) -0.0012(19) -0.002(2) -0.018(3)
C1 0.0295(12) 0.0386(14) 0.0338(14) -0.0003(11) 0.0026(11) -0.0043(11)
C2 0.0298(13) 0.0609(16) 0.0369(13) -0.0070(11) -0.0008(12) -0.0091(15)
C3 0.0317(13) 0.0600(16) 0.0511(15) 0.0011(13) -0.0022(17) 0.0075(18)
C4 0.0370(15) 0.0397(15) 0.0451(17) 0.0027(13) -0.0007(13) 0.0055(12)
C5 0.0327(13) 0.0442(16) 0.0372(14) -0.0035(13) 0.0002(11) 0.0025(12)
C6 0.067(2) 0.0527(19) 0.0511(19) -0.0053(16) 0.0014(17) -0.0152(17)
C7 0.083(3) 0.061(2) 0.071(3) -0.0260(19) -0.007(2) -0.013(2)
C8 0.071(2) 0.087(3) 0.051(2) -0.026(2) -0.0052(19) 0.005(2)
C9 0.074(2) 0.086(3) 0.042(2) -0.008(2) 0.0101(17) 0.002(2)
C10 0.0579(18) 0.0515(19) 0.0394(16) -0.0024(14) 0.0084(14) -0.0012(16)
C11 0.0296(13) 0.0322(12) 0.0413(13) -0.0017(10) -0.0053(14) -0.0032(13)
C12 0.056(2) 0.0309(14) 0.0440(16) -0.0034(11) -0.0086(13) -0.0024(13)
C13 0.081(2) 0.0430(17) 0.0490(18) -0.0130(14) -0.0091(16) -0.0033(16)
C14 0.084(3) 0.055(2) 0.0374(16) -0.0012(15) -0.0083(15) -0.0080(17)
C15 0.093(3) 0.0411(15) 0.0525(18) 0.0114(13) -0.013(2) -0.006(2)
C16 0.0620(17) 0.0358(13) 0.0439(15) -0.0029(11) 0.0006(18) 0.004(2)

loop_
_atom_type_symbol
_atom_type_description
_atom_type_scat_dispersion_real
_atom_type_scat_dispersion_imag
_atom_type_scat_source
C C 0.0033 0.0016 'International Tables Vol C Tables 4.2.6.8 and 6.1.1.4'
H H 0.0000 0.0000 'International Tables Vol C Tables 4.2.6.8 and 6.1.1.4'
N N 0.0061 0.0033 'International Tables Vol C Tables 4.2.6.8 and 6.1.1.4'
O O 0.0106 0.0060 'International Tables Vol C Tables 4.2.6.8 and 6.1.1.4'
S S 0.1246 0.1234 'International Tables Vol C Tables 4.2.6.8 and 6.1.1.4'
Br Br -0.2901 2.4595 'International Tables Vol C Tables 4.2.6.8 and 6.1.1.4'

loop_
_geom_angle_atom_site_label_1
_geom_angle_atom_site_label_2
_geom_angle_atom_site_label_3
_geom_angle
O1 S1 O2 120.12(11)
O1 S1 N1 106.69(11)
O2 S1 N1 107.25(11)
O1 S1 C11 107.22(12)
O2 S1 C11 108.05(12)
N1 S1 C11 106.85(12)
C4 N1 C1 112.2(2)
C4 N1 S1 119.53(17)
C1 N1 S1 120.90(17)
O4 N2 O3 124.4(4)
O4 N2 C14 117.6(4)
O3 N2 C14 118.0(4)
N1 C1 C5 112.3(2)
N1 C1 C2 102.4(2)
C5 C1 C2 110.6(2)
C3 C2 C1 103.5(2)
C3 C2 Br1 110.82(18)
C1 C2 Br1 109.49(17)
C4 C3 C2 103.7(2)
N1 C4 C3 102.9(2)
C10 C5 C6 118.0(3)
C10 C5 C1 123.7(3)
C6 C5 C1 118.3(3)
C7 C6 C5 121.0(3)
C8 C7 C6 120.8(4)
C7 C8 C9 118.9(3)
C8 C9 C10 120.9(3)
C5 C10 C9 120.3(3)
C12 C11 C16 121.0(2)
C12 C11 S1 119.59(18)
C16 C11 S1 119.41(18)
C13 C12 C11 119.3(3)
C14 C13 C12 119.0(3)
C13 C14 C15 122.5(3)
C13 C14 N2 118.7(3)
C15 C14 N2 118.8(3)
C16 C15 C14 118.6(3)
C15 C16 C11 119.6(2)

loop_
_geom_bond_atom_site_label_1
_geom_bond_atom_site_label_2
_geom_bond_distance
Br1 C2 1.966(2)
S1 O1 1.429(2)
S1 O2 1.4335(19)
S1 N1 1.617(2)
S1 C11 1.767(2)
O3 N2 1.208(5)
O4 N2 1.201(5)
N1 C4 1.476(3)
N1 C1 1.479(3)
N2 C14 1.474(4)
C1 C5 1.524(4)
C1 C2 1.531(4)
C2 C3 1.523(4)
C3 C4 1.507(4)
C5 C10 1.375(4)
C5 C6 1.383(4)
C6 C7 1.380(4)
C7 C8 1.360(5)
C8 C9 1.366(5)
C9 C10 1.393(4)
C11 C12 1.387(4)
C11 C16 1.388(3)
C12 C13 1.373(4)
C13 C14 1.368(5)
C14 C15 1.384(5)
C15 C16 1.368(4)
